data_8105829
loop_
_publ_author_name
'Chen, Lianqing'
'Wu, Zhongda'

_publ_section_title
;
 Synthesis and crystal structure of
 1-(2,6-dichloro-4-trifluoromethyl-phenyl)-5-(3-methoxy-benzylamino)-4-trifluoromethanesulfinyl-1H-pyrazole-3-carbonitrile,
 C20H12N4Cl2F6O2S
;
_journal_issue 4
_journal_name_full 'Zeitschrift f\"ur Kristallographie - New Crystal Structures'
_journal_page_first 715
_journal_page_last 717
_journal_paper_doi 10.1515/ncrs-2019-0065
_journal_volume 234
_journal_year 2019
_chemical_formula_moiety 'C20 H12 Cl2 F6 N4 O2 S'
_chemical_formula_sum 'C20 H12 Cl2 F6 N4 O2 S'
_chemical_formula_weight 557.30
_chemical_name_systematic
;
1-(2,6-Dichloro-4-trifluoromethyl-phenyl)-5-(3-methoxy-benzylamino)-4-
trifluoromethanesulfinyl-1H-pyrazole-3-carbonitrile
;
_space_group_crystal_system triclinic
_space_group_IT_number 2
_space_group_name_Hall '-P 1'
_space_group_name_H-M_alt 'P -1'
_atom_sites_solution_hydrogens mixed
_atom_sites_solution_primary direct
_audit_creation_method SHELXL-2018/3
_cell_angle_alpha 106.287(4)
_cell_angle_beta 105.505(4)
_cell_angle_gamma 101.592(4)
_cell_formula_units_Z 2
_cell_length_a 8.581(3)
_cell_length_b 10.967(4)
_cell_length_c 13.802(5)
_cell_measurement_reflns_used 3744
_cell_measurement_temperature 173
_cell_measurement_theta_max 27.327
_cell_measurement_theta_min 2.536
_cell_volume 1146.7(7)
_computing_cell_refinement 'SAINT v8.34A (Bruker, 2013)'
_computing_data_reduction 'SAINT v8.34A (Bruker, 2013)'
_computing_molecular_graphics 'Olex2 (Dolomanov et al., 2009)'
_computing_publication_material 'Olex2 (Dolomanov et al., 2009)'
_computing_structure_refinement 'ShelXL (Sheldrick, 2015)'
_computing_structure_solution 'ShelXT (Sheldrick, 2015)'
_diffrn_ambient_temperature 173
_diffrn_measured_fraction_theta_full 0.994
_diffrn_measured_fraction_theta_max 0.924
_diffrn_measurement_device_type 'CCD area detector'
_diffrn_measurement_method 'phi and omega scans'
_diffrn_radiation_monochromator graphite
_diffrn_radiation_type MoK\a
_diffrn_radiation_wavelength 0.71073
_diffrn_reflns_av_R_equivalents 0.0472
_diffrn_reflns_av_unetI/netI 0.0665
_diffrn_reflns_Laue_measured_fraction_full 0.994
_diffrn_reflns_Laue_measured_fraction_max 0.924
_diffrn_reflns_limit_h_max 11
_diffrn_reflns_limit_h_min -11
_diffrn_reflns_limit_k_max 13
_diffrn_reflns_limit_k_min -13
_diffrn_reflns_limit_l_max 17
_diffrn_reflns_limit_l_min -17
_diffrn_reflns_number 8996
_diffrn_reflns_point_group_measured_fraction_full 0.994
_diffrn_reflns_point_group_measured_fraction_max 0.924
_diffrn_reflns_theta_full 25.242
_diffrn_reflns_theta_max 27.451
_diffrn_reflns_theta_min 2.107
_exptl_absorpt_coefficient_mu 0.450
_exptl_absorpt_correction_type none
_exptl_crystal_colour colourless
_exptl_crystal_colour_primary colourless
_exptl_crystal_density_diffrn 1.614
_exptl_crystal_density_meas .
_exptl_crystal_description block
_exptl_crystal_F_000 560
_exptl_crystal_size_max 0.2
_exptl_crystal_size_mid 0.2
_exptl_crystal_size_min 0.2
_refine_diff_density_max 0.685
_refine_diff_density_min -0.518
_refine_diff_density_rms 0.083
_refine_ls_abs_structure_details
;
 Classical Flack method preferred over Parsons because s.u. lower.
;
_refine_ls_extinction_coef .
_refine_ls_extinction_method none
_refine_ls_goodness_of_fit_ref 1.040
_refine_ls_hydrogen_treatment mixed
_refine_ls_matrix_type full
_refine_ls_number_parameters 348
_refine_ls_number_reflns 4840
_refine_ls_number_restraints 50
_refine_ls_restrained_S_all 1.057
_refine_ls_R_factor_all 0.0618
_refine_ls_R_factor_gt 0.0500
_refine_ls_shift/su_max 0.000
_refine_ls_shift/su_mean 0.000
_refine_ls_structure_factor_coef Fsqd
_refine_ls_weighting_details 'w=1/[\s^2^(Fo^2^)+(0.0831P)^2^+0.0204P] where P=(Fo^2^+2Fc^2^)/3'
_refine_ls_weighting_scheme calc
_refine_ls_wR_factor_gt 0.1341
_refine_ls_wR_factor_ref 0.1426
_reflns_Friedel_coverage 0.000
_reflns_Friedel_fraction_full .
_reflns_Friedel_fraction_max .
_reflns_number_gt 3883
_reflns_number_total 4840
_reflns_threshold_expression 'I > 2\s(I)'
_cod_data_source_file suppl_ncrs-2019-0065_suppl.cif
_cod_data_source_block exp_1115
_cod_database_code 8105829
_shelx_space_group_comment
;
The symmetry employed for this shelxl refinement is uniquely defined
by the following loop, which should always be used as a source of
symmetry information in preference to the above space-group names.
They are only intended as comments.
;
_olex2_refinement_description
;
#==============================================================================
# In the abstract of the paper_refine_ls_wR_factor_ref and 
# _refine_ls_wR_factor_gt will be given. 
#==============================================================================
1. Fixed Uiso
 At 1.2 times of:
  All C(H) groups, All C(H,H) groups, All N(H) groups
 At 1.5 times of:
  All C(H,H,H) groups
2. Restrained distances
 F6A-F4A
 2.1 with sigma of 0.02
 F6A-F5A
 2.1 with sigma of 0.02
3. Rigid bond restraints
 C19, F4, F5, F6, F4A, F5A, F6A
 with sigma for 1-2 distances of 0.01 and sigma for 1-3 distances of 0.01
4. Uiso/Uaniso restraints and constraints
Uanis(F5) \\sim Ueq, Uanis(F6A) \\sim Ueq, Uanis(F4) \\sim Ueq, Uanis(F4A)
\\sim Ueq, Uanis(F6) \\sim Ueq: with sigma of 0.01 and sigma for terminal atoms
of 0.01
Uanis(F5A) \\sim Ueq: with sigma of 0.001 and sigma for terminal atoms of 0.001
5. Others
 Sof(F4A)=Sof(F5A)=Sof(F6A)=1-FVAR(1)
 Sof(F4)=Sof(F5)=Sof(F6)=FVAR(1)
6.a Secondary CH2 refined with riding coordinates:
 C7(H7A,H7B)
6.b Aromatic/amide H refined with riding coordinates:
 C9(H9), C12(H12), C13(H13), C14(H14), C17(H17), C20(H20)
6.c Idealised Me refined as rotating group:
 C11(H11A,H11B,H11C)
;

loop_
_space_group_symop_operation_xyz
'x, y, z'
'-x, -y, -z'

loop_
_atom_site_label
_atom_site_type_symbol
_atom_site_fract_x
_atom_site_fract_y
_atom_site_fract_z
_atom_site_U_iso_or_equiv
_atom_site_adp_type
_atom_site_occupancy
_atom_site_site_symmetry_order
_atom_site_calc_flag
_atom_site_refinement_flags_posn
_atom_site_refinement_flags_adp
_atom_site_refinement_flags_occupancy
_atom_site_disorder_assembly
_atom_site_disorder_group
Cl1 Cl 0.42976(7) 0.64428(6) 0.46938(5) 0.02837(17) Uani 1 1 d . . . . .
Cl2 Cl 0.12755(8) 0.22127(6) 0.10049(5) 0.03224(18) Uani 1 1 d . . . . .
S1 S 0.58199(7) 0.67201(6) 0.09013(5) 0.02390(17) Uani 1 1 d . . . . .
F1 F 0.6659(2) 0.88764(15) 0.26399(13) 0.0397(4) Uani 1 1 d . . . . .
F2 F 0.86959(19) 0.80324(16) 0.25479(15) 0.0467(5) Uani 1 1 d . . . . .
F3 F 0.7904(2) 0.90945(17) 0.15035(16) 0.0573(5) Uani 1 1 d . . . . .
O1 O 0.6947(2) 0.60694(18) 0.04333(14) 0.0314(4) Uani 1 1 d . . . . .
O2 O 0.3537(2) 1.07381(17) 0.40044(15) 0.0345(4) Uani 1 1 d . . . . .
N1 N 0.3930(2) 0.47616(18) 0.25036(16) 0.0212(4) Uani 1 1 d . . . . .
N2 N 0.5489(2) 0.4542(2) 0.27234(17) 0.0253(5) Uani 1 1 d . . . . .
N3 N 0.2240(2) 0.57975(19) 0.15852(17) 0.0219(4) Uani 1 1 d . . . . .
H3 H 0.146(4) 0.549(3) 0.177(2) 0.026 Uiso 1 1 d R . . . .
N4 N 0.9221(3) 0.5047(3) 0.2248(2) 0.0387(6) Uani 1 1 d . . . . .
C1 C 0.2862(3) 0.4873(2) 0.3982(2) 0.0228(5) Uani 1 1 d . . . . .
C2 C 0.2757(3) 0.4200(2) 0.29383(19) 0.0212(5) Uani 1 1 d . . . . .
C3 C 0.6278(3) 0.5235(2) 0.2263(2) 0.0231(5) Uani 1 1 d . . . . .
C4 C 0.5278(3) 0.5920(2) 0.17467(19) 0.0220(5) Uani 1 1 d . . . . .
C5 C 0.7361(3) 0.8270(2) 0.1972(2) 0.0317(6) Uani 1 1 d . . . . .
C6 C 0.3725(3) 0.5558(2) 0.18978(18) 0.0200(5) Uani 1 1 d . . . . .
C7 C 0.1827(3) 0.6551(2) 0.0879(2) 0.0250(5) Uani 1 1 d . . . . .
H7A H 0.0581 0.6362 0.0597 0.030 Uiso 1 1 calc R . . . .
H7B H 0.2202 0.6240 0.0259 0.030 Uiso 1 1 calc R . . . .
C8 C 0.2637(3) 0.8046(2) 0.1430(2) 0.0236(5) Uani 1 1 d . . . . .
C9 C 0.2717(3) 0.8661(2) 0.2480(2) 0.0252(5) Uani 1 1 d . . . . .
H9 H 0.2302 0.8143 0.2857 0.030 Uiso 1 1 calc R . . . .
C10 C 0.3409(3) 1.0042(2) 0.2981(2) 0.0278(5) Uani 1 1 d . . . . .
C11 C 0.2849(4) 1.0000(3) 0.4585(2) 0.0374(6) Uani 1 1 d . . . . .
H11A H 0.1631 0.9574 0.4201 0.056 Uiso 1 1 calc GR . . . .
H11B H 0.3036 1.0605 0.5307 0.056 Uiso 1 1 calc GR . . . .
H11C H 0.3413 0.9316 0.4642 0.056 Uiso 1 1 calc GR . . . .
C12 C 0.4030(3) 1.0798(2) 0.2425(2) 0.0327(6) Uani 1 1 d . . . . .
H12 H 0.4516 1.1735 0.2764 0.039 Uiso 1 1 calc R . . . .
C13 C 0.3935(4) 1.0181(3) 0.1386(2) 0.0348(6) Uani 1 1 d . . . . .
H13 H 0.4351 1.0699 0.1010 0.042 Uiso 1 1 calc R . . . .
C14 C 0.3236(3) 0.8806(3) 0.0878(2) 0.0297(6) Uani 1 1 d . . . . .
H14 H 0.3169 0.8391 0.0158 0.036 Uiso 1 1 calc R . . . .
C15 C 0.7929(3) 0.5144(3) 0.2259(2) 0.0285(5) Uani 1 1 d . . . . .
C16 C 0.1529(3) 0.2977(2) 0.2339(2) 0.0241(5) Uani 1 1 d . . . . .
C17 C 0.0494(3) 0.2382(2) 0.2801(2) 0.0274(5) Uani 1 1 d . . . . .
H17 H -0.0324 0.1536 0.2400 0.033 Uiso 1 1 calc R . . . .
C18 C 0.0677(3) 0.3046(2) 0.3860(2) 0.0266(5) Uani 1 1 d . . . . .
C19 C -0.0419(4) 0.2381(3) 0.4364(3) 0.0392(7) Uani 1 1 d . U . . .
C20 C 0.1832(3) 0.4296(2) 0.4452(2) 0.0251(5) Uani 1 1 d . . . . .
H20 H 0.1915 0.4749 0.5169 0.030 Uiso 1 1 calc R . . . .
F4 F -0.0202(4) 0.3086(3) 0.5348(2) 0.0628(11) Uani 0.826(5) 1 d . U P A 1
F5 F -0.0321(5) 0.1164(3) 0.4271(3) 0.0682(10) Uani 0.826(5) 1 d . U P A 1
F6 F -0.2091(3) 0.2166(3) 0.3821(3) 0.0687(10) Uani 0.826(5) 1 d . U P A 1
F4A F -0.135(2) 0.2866(16) 0.4619(16) 0.073(4) Uani 0.174(5) 1 d D U P A 2
F5A F -0.1058(18) 0.1210(16) 0.3930(11) 0.058(4) Uani 0.174(5) 1 d D U P A 2
F6A F 0.0812(14) 0.2373(13) 0.5368(9) 0.060(4) Uani 0.174(5) 1 d D U P A 2

loop_
_atom_site_aniso_label
_atom_site_aniso_U_11
_atom_site_aniso_U_22
_atom_site_aniso_U_33
_atom_site_aniso_U_23
_atom_site_aniso_U_13
_atom_site_aniso_U_12
Cl1 0.0215(3) 0.0196(3) 0.0335(4) 0.0018(2) 0.0045(3) 0.0016(2)
Cl2 0.0347(4) 0.0270(3) 0.0272(4) 0.0020(3) 0.0058(3) 0.0101(3)
S1 0.0203(3) 0.0208(3) 0.0247(3) 0.0029(2) 0.0054(2) 0.0043(2)
F1 0.0343(9) 0.0301(8) 0.0385(10) -0.0056(7) 0.0063(7) 0.0090(7)
F2 0.0211(8) 0.0361(9) 0.0559(12) -0.0042(8) -0.0044(8) 0.0048(7)
F3 0.0624(13) 0.0308(9) 0.0636(13) 0.0114(9) 0.0224(10) -0.0116(9)
O1 0.0281(10) 0.0317(9) 0.0296(10) 0.0008(8) 0.0134(8) 0.0083(8)
O2 0.0357(11) 0.0233(9) 0.0343(11) 0.0017(8) 0.0076(9) 0.0057(8)
N1 0.0140(9) 0.0212(9) 0.0288(12) 0.0077(9) 0.0064(8) 0.0088(8)
N2 0.0160(10) 0.0263(10) 0.0331(12) 0.0087(9) 0.0056(9) 0.0115(8)
N3 0.0144(10) 0.0199(9) 0.0307(12) 0.0086(9) 0.0052(9) 0.0078(8)
N4 0.0233(12) 0.0511(15) 0.0512(16) 0.0230(13) 0.0155(11) 0.0200(11)
C1 0.0167(11) 0.0195(11) 0.0279(13) 0.0053(10) 0.0029(10) 0.0072(9)
C2 0.0144(11) 0.0194(11) 0.0293(13) 0.0090(10) 0.0044(10) 0.0080(9)
C3 0.0155(11) 0.0237(11) 0.0277(13) 0.0057(10) 0.0052(10) 0.0085(9)
C4 0.0172(11) 0.0203(11) 0.0239(13) 0.0022(10) 0.0041(10) 0.0078(9)
C5 0.0271(14) 0.0227(12) 0.0349(15) 0.0012(11) 0.0062(12) 0.0040(11)
C6 0.0184(11) 0.0140(10) 0.0212(12) 0.0003(9) 0.0029(9) 0.0052(9)
C7 0.0198(12) 0.0225(11) 0.0276(13) 0.0064(10) 0.0010(10) 0.0090(10)
C8 0.0183(11) 0.0212(11) 0.0277(13) 0.0064(10) 0.0021(10) 0.0091(9)
C9 0.0197(12) 0.0222(12) 0.0306(14) 0.0081(11) 0.0040(10) 0.0079(10)
C10 0.0233(13) 0.0242(12) 0.0296(14) 0.0038(11) 0.0018(11) 0.0118(10)
C11 0.0383(16) 0.0336(14) 0.0313(16) 0.0029(12) 0.0093(13) 0.0081(13)
C12 0.0289(14) 0.0187(12) 0.0455(17) 0.0095(11) 0.0055(12) 0.0089(10)
C13 0.0342(15) 0.0289(13) 0.0448(17) 0.0176(13) 0.0119(13) 0.0129(12)
C14 0.0314(14) 0.0284(13) 0.0309(15) 0.0117(11) 0.0084(12) 0.0138(11)
C15 0.0209(13) 0.0315(13) 0.0333(15) 0.0114(11) 0.0076(11) 0.0103(11)
C16 0.0221(12) 0.0191(11) 0.0273(13) 0.0035(10) 0.0049(10) 0.0097(9)
C17 0.0227(13) 0.0191(11) 0.0339(15) 0.0059(10) 0.0047(11) 0.0046(10)
C18 0.0220(12) 0.0215(11) 0.0391(15) 0.0123(11) 0.0110(11) 0.0098(10)
C19 0.0408(17) 0.0230(13) 0.0531(19) 0.0091(13) 0.0229(15) 0.0049(12)
C20 0.0226(12) 0.0221(11) 0.0275(14) 0.0047(10) 0.0066(10) 0.0093(10)
F4 0.072(2) 0.0548(16) 0.0412(15) 0.0031(12) 0.0295(15) -0.0183(14)
F5 0.087(2) 0.0459(14) 0.125(3) 0.0567(17) 0.075(2) 0.0406(16)
F6 0.0250(13) 0.106(2) 0.076(2) 0.0400(19) 0.0219(13) 0.0056(14)
F4A 0.071(8) 0.070(7) 0.100(10) 0.030(6) 0.058(7) 0.033(6)
F5A 0.058(4) 0.057(4) 0.058(4) 0.0198(16) 0.0204(16) 0.0160(15)
F6A 0.051(6) 0.078(7) 0.051(6) 0.044(5) 0.017(4) -0.007(5)

loop_
_atom_type_symbol
_atom_type_description
_atom_type_scat_dispersion_real
_atom_type_scat_dispersion_imag
_atom_type_scat_source
C C 0.0030 0.0020 'International Tables Vol C Tables 4.2.6.8 and 6.1.1.4'
H H 0.0000 0.0000 'International Tables Vol C Tables 4.2.6.8 and 6.1.1.4'
Cl Cl 0.1480 0.1590 'International Tables Vol C Tables 4.2.6.8 and 6.1.1.4'
F F 0.0170 0.0100 'International Tables Vol C Tables 4.2.6.8 and 6.1.1.4'
N N 0.0060 0.0030 'International Tables Vol C Tables 4.2.6.8 and 6.1.1.4'
O O 0.0110 0.0060 'International Tables Vol C Tables 4.2.6.8 and 6.1.1.4'
S S 0.1250 0.1230 'International Tables Vol C Tables 4.2.6.8 and 6.1.1.4'

loop_
_geom_angle_atom_site_label_1
_geom_angle_atom_site_label_2
_geom_angle_atom_site_label_3
_geom_angle
_geom_angle_site_symmetry_1
_geom_angle_site_symmetry_3
O1 S1 C4 107.48(11) . .
O1 S1 C5 102.07(12) . .
C4 S1 C5 97.29(12) . .
C10 O2 C11 117.4(2) . .
N2 N1 C2 118.60(18) . .
C6 N1 N2 113.71(18) . .
C6 N1 C2 127.65(18) . .
C3 N2 N1 103.46(18) . .
C6 N3 H3 120.3(19) . .
C6 N3 C7 124.9(2) . .
C7 N3 H3 114.7(19) . .
C2 C1 Cl1 119.56(18) . .
C20 C1 Cl1 119.98(19) . .
C20 C1 C2 120.5(2) . .
C1 C2 N1 119.5(2) . .
C1 C2 C16 119.7(2) . .
C16 C2 N1 120.8(2) . .
N2 C3 C4 113.2(2) . .
N2 C3 C15 118.5(2) . .
C4 C3 C15 128.1(2) . .
C3 C4 S1 124.55(18) . .
C6 C4 S1 129.71(18) . .
C6 C4 C3 104.5(2) . .
F1 C5 S1 111.84(18) . .
F1 C5 F3 108.5(2) . .
F2 C5 S1 111.86(17) . .
F2 C5 F1 108.2(2) . .
F2 C5 F3 108.1(2) . .
F3 C5 S1 108.26(19) . .
N1 C6 C4 105.04(19) . .
N3 C6 N1 119.7(2) . .
N3 C6 C4 135.2(2) . .
N3 C7 H7A 108.8 . .
N3 C7 H7B 108.8 . .
N3 C7 C8 113.7(2) . .
H7A C7 H7B 107.7 . .
C8 C7 H7A 108.8 . .
C8 C7 H7B 108.8 . .
C9 C8 C7 119.6(2) . .
C14 C8 C7 120.4(2) . .
C14 C8 C9 120.0(2) . .
C8 C9 H9 120.0 . .
C8 C9 C10 120.0(2) . .
C10 C9 H9 120.0 . .
O2 C10 C9 124.4(2) . .
O2 C10 C12 115.9(2) . .
C9 C10 C12 119.7(2) . .
O2 C11 H11A 109.5 . .
O2 C11 H11B 109.5 . .
O2 C11 H11C 109.5 . .
H11A C11 H11B 109.5 . .
H11A C11 H11C 109.5 . .
H11B C11 H11C 109.5 . .
C10 C12 H12 120.1 . .
C13 C12 C10 119.8(2) . .
C13 C12 H12 120.1 . .
C12 C13 H13 119.6 . .
C12 C13 C14 120.9(3) . .
C14 C13 H13 119.6 . .
C8 C14 C13 119.6(3) . .
C8 C14 H14 120.2 . .
C13 C14 H14 120.2 . .
N4 C15 C3 178.7(3) . .
C2 C16 Cl2 119.59(19) . .
C17 C16 Cl2 120.01(19) . .
C17 C16 C2 120.4(2) . .
C16 C17 H17 120.6 . .
C18 C17 C16 118.8(2) . .
C18 C17 H17 120.6 . .
C17 C18 C19 118.4(2) . .
C20 C18 C17 121.6(2) . .
C20 C18 C19 119.9(2) . .
C18 C19 F6A 104.5(4) . .
F4 C19 C18 114.5(2) . .
F4 C19 F5 111.8(3) . .
F4 C19 F6 103.8(3) . .
F5 C19 C18 112.1(2) . .
F5 C19 F6 103.1(3) . .
F6 C19 C18 110.5(3) . .
F4A C19 C18 118.2(7) . .
F4A C19 F5A 110.3(12) . .
F4A C19 F6A 106.6(10) . .
F5A C19 C18 116.3(8) . .
F5A C19 F6A 98.2(8) . .
C1 C20 C18 118.9(2) . .
C1 C20 H20 120.6 . .
C18 C20 H20 120.6 . .

loop_
_geom_bond_atom_site_label_1
_geom_bond_atom_site_label_2
_geom_bond_distance
_geom_bond_site_symmetry_2
Cl1 C1 1.731(2) .
Cl2 C16 1.728(3) .
S1 O1 1.4879(18) .
S1 C4 1.746(2) .
S1 C5 1.862(3) .
F1 C5 1.330(3) .
F2 C5 1.327(3) .
F3 C5 1.331(3) .
O2 C10 1.368(3) .
O2 C11 1.439(3) .
N1 N2 1.377(3) .
N1 C2 1.426(3) .
N1 C6 1.373(3) .
N2 C3 1.317(3) .
N3 H3 0.82(3) .
N3 C6 1.336(3) .
N3 C7 1.464(3) .
N4 C15 1.139(3) .
C1 C2 1.391(3) .
C1 C20 1.385(3) .
C2 C16 1.391(3) .
C3 C4 1.428(3) .
C3 C15 1.442(3) .
C4 C6 1.399(3) .
C7 H7A 0.9900 .
C7 H7B 0.9900 .
C7 C8 1.519(3) .
C8 C9 1.393(3) .
C8 C14 1.391(3) .
C9 H9 0.9500 .
C9 C10 1.398(3) .
C10 C12 1.399(4) .
C11 H11A 0.9800 .
C11 H11B 0.9800 .
C11 H11C 0.9800 .
C12 H12 0.9500 .
C12 C13 1.375(4) .
C13 H13 0.9500 .
C13 C14 1.394(4) .
C14 H14 0.9500 .
C16 C17 1.388(3) .
C17 H17 0.9500 .
C17 C18 1.388(4) .
C18 C19 1.503(4) .
C18 C20 1.387(3) .
C19 F4 1.302(4) .
C19 F5 1.326(4) .
C19 F6 1.366(4) .
C19 F4A 1.125(12) .
C19 F5A 1.191(15) .
C19 F6A 1.505(11) .
C20 H20 0.9500 .

loop_
_geom_torsion_atom_site_label_1
_geom_torsion_atom_site_label_2
_geom_torsion_atom_site_label_3
_geom_torsion_atom_site_label_4
_geom_torsion
_geom_torsion_site_symmetry_1
_geom_torsion_site_symmetry_2
_geom_torsion_site_symmetry_3
_geom_torsion_site_symmetry_4
Cl1 C1 C2 N1 5.3(3) . . . .
Cl1 C1 C2 C16 -175.79(17) . . . .
Cl1 C1 C20 C18 179.15(17) . . . .
Cl2 C16 C17 C18 -177.23(17) . . . .
S1 C4 C6 N1 169.83(18) . . . .
S1 C4 C6 N3 -9.0(4) . . . .
O1 S1 C4 C3 25.5(2) . . . .
O1 S1 C4 C6 -139.9(2) . . . .
O1 S1 C5 F1 -167.16(18) . . . .
O1 S1 C5 F2 -45.7(2) . . . .
O1 S1 C5 F3 73.4(2) . . . .
O2 C10 C12 C13 -179.2(2) . . . .
N1 N2 C3 C4 0.4(3) . . . .
N1 N2 C3 C15 -175.0(2) . . . .
N1 C2 C16 Cl2 -6.9(3) . . . .
N1 C2 C16 C17 174.1(2) . . . .
N2 N1 C2 C1 84.2(3) . . . .
N2 N1 C2 C16 -94.7(3) . . . .
N2 N1 C6 N3 176.8(2) . . . .
N2 N1 C6 C4 -2.2(3) . . . .
N2 C3 C4 S1 -170.13(18) . . . .
N2 C3 C4 C6 -1.7(3) . . . .
N3 C7 C8 C9 -40.0(3) . . . .
N3 C7 C8 C14 142.5(2) . . . .
C1 C2 C16 Cl2 174.23(16) . . . .
C1 C2 C16 C17 -4.7(3) . . . .
C2 N1 N2 C3 -176.9(2) . . . .
C2 N1 C6 N3 -5.3(4) . . . .
C2 N1 C6 C4 175.6(2) . . . .
C2 C1 C20 C18 -1.0(3) . . . .
C2 C16 C17 C18 1.7(3) . . . .
C3 C4 C6 N1 2.2(2) . . . .
C3 C4 C6 N3 -176.6(3) . . . .
C4 S1 C5 F1 -57.5(2) . . . .
C4 S1 C5 F2 64.0(2) . . . .
C4 S1 C5 F3 -176.90(18) . . . .
C5 S1 C4 C3 -79.6(2) . . . .
C5 S1 C4 C6 115.0(2) . . . .
C6 N1 N2 C3 1.2(3) . . . .
C6 N1 C2 C1 -93.6(3) . . . .
C6 N1 C2 C16 87.6(3) . . . .
C6 N3 C7 C8 -75.4(3) . . . .
C7 N3 C6 N1 -175.6(2) . . . .
C7 N3 C6 C4 3.1(4) . . . .
C7 C8 C9 C10 -177.9(2) . . . .
C7 C8 C14 C13 178.3(2) . . . .
C8 C9 C10 O2 179.7(2) . . . .
C8 C9 C10 C12 -0.5(3) . . . .
C9 C8 C14 C13 0.8(4) . . . .
C9 C10 C12 C13 0.9(4) . . . .
C10 C12 C13 C14 -0.4(4) . . . .
C11 O2 C10 C9 -2.6(3) . . . .
C11 O2 C10 C12 177.6(2) . . . .
C12 C13 C14 C8 -0.4(4) . . . .
C14 C8 C9 C10 -0.4(3) . . . .
C15 C3 C4 S1 4.7(4) . . . .
C15 C3 C4 C6 173.1(2) . . . .
C16 C17 C18 C19 -178.6(2) . . . .
C16 C17 C18 C20 1.7(3) . . . .
C17 C18 C19 F4 -178.1(3) . . . .
C17 C18 C19 F5 53.1(4) . . . .
C17 C18 C19 F6 -61.4(3) . . . .
C17 C18 C19 F4A -116.2(12) . . . .
C17 C18 C19 F5A 18.5(9) . . . .
C17 C18 C19 F6A 125.5(6) . . . .
C17 C18 C20 C1 -2.1(3) . . . .
C19 C18 C20 C1 178.2(2) . . . .
C20 C1 C2 N1 -174.5(2) . . . .
C20 C1 C2 C16 4.4(3) . . . .
C20 C18 C19 F4 1.6(4) . . . .
C20 C18 C19 F5 -127.2(3) . . . .
C20 C18 C19 F6 118.4(3) . . . .
C20 C18 C19 F4A 63.6(13) . . . .
C20 C18 C19 F5A -161.8(9) . . . .
C20 C18 C19 F6A -54.8(7) . . . .
